data_2014564
loop_
_publ_author_name
'Agata Bia\/lo\'nska'
'Zbigniew Ciunik'

_publ_section_title
;
 Brucine and two solvates
;
_journal_issue 12
_journal_name_full 'Acta Crystallographica Section C'
_journal_page_first o853
_journal_page_last o855
_journal_paper_doi 10.1107/S0108270104024874
_journal_volume 60
_journal_year 2004
_chemical_formula_iupac 'C23 H26 N2 O4, C3 H8 O1, 2H2 O'
_chemical_formula_moiety 'C23 H26 N2 O4, C3 H8 O1, 2H2 O'
_chemical_formula_sum 'C26 H38 N2 O7'
_chemical_formula_weight 490.58
_chemical_name_common 'brucine 2-propanol solvate dihydrate'
_chemical_name_systematic
;
2,3-dimethoxystrychnidin-10-one 2-propanol solvate dihydrate
;
_space_group_IT_number 19
_symmetry_cell_setting orthorhombic
_symmetry_space_group_name_Hall 'P 2ac 2ab'
_symmetry_space_group_name_H-M 'P 21 21 21'
_atom_sites_solution_hydrogens geom
_atom_sites_solution_primary direct
_atom_sites_solution_secondary difmap
_audit_creation_method SHELXL-97
_cell_angle_alpha 90.00
_cell_angle_beta 90.00
_cell_angle_gamma 90.00
_cell_formula_units_Z 4
_cell_length_a 7.9297(3)
_cell_length_b 12.3289(7)
_cell_length_c 25.1631(10)
_cell_measurement_reflns_used 6099
_cell_measurement_temperature 100(2)
_cell_measurement_theta_max 27.50
_cell_measurement_theta_min 3.16
_cell_volume 2460.06(19)
_computing_cell_refinement 'CrysAlis RED (Oxford Diffraction, 2001)'
_computing_data_collection 'CrysAlis CCD (Oxford Diffraction, 2001)'
_computing_data_reduction 'CrysAlis RED'
_computing_molecular_graphics 'SHELXTL-NT (Bruker, 1999)'
_computing_publication_material SHELXL97
_computing_structure_refinement 'SHELXL97 (Sheldrick, 1997)'
_computing_structure_solution 'SHELXS97 (Sheldrick, 1990)'
_diffrn_ambient_temperature 100(2)
_diffrn_measured_fraction_theta_full 0.993
_diffrn_measured_fraction_theta_max 0.993
_diffrn_measurement_device_type 'Kuma KM-4 CCD'
_diffrn_measurement_method '\w scan'
_diffrn_radiation_monochromator graphite
_diffrn_radiation_source 'fine-focus sealed tube'
_diffrn_radiation_type MoK\a
_diffrn_radiation_wavelength 0.71073
_diffrn_reflns_av_R_equivalents 0.0277
_diffrn_reflns_av_sigmaI/netI 0.0176
_diffrn_reflns_limit_h_max 10
_diffrn_reflns_limit_h_min -10
_diffrn_reflns_limit_k_max 16
_diffrn_reflns_limit_k_min -12
_diffrn_reflns_limit_l_max 32
_diffrn_reflns_limit_l_min -31
_diffrn_reflns_number 16487
_diffrn_reflns_theta_full 27.50
_diffrn_reflns_theta_max 27.50
_diffrn_reflns_theta_min 3.16
_diffrn_standards_number 0
_exptl_absorpt_coefficient_mu 0.096
_exptl_absorpt_correction_type none
_exptl_crystal_colour colourless
_exptl_crystal_density_diffrn 1.325
_exptl_crystal_density_method 'not measured'
_exptl_crystal_description block
_exptl_crystal_F_000 1056
_exptl_crystal_size_max 0.50
_exptl_crystal_size_mid 0.40
_exptl_crystal_size_min 0.40
_refine_diff_density_max 0.274
_refine_diff_density_min -0.149
_refine_ls_abs_structure_details 'from known structure'
_refine_ls_extinction_method none
_refine_ls_goodness_of_fit_ref 1.059
_refine_ls_hydrogen_treatment constr
_refine_ls_matrix_type full
_refine_ls_number_parameters 316
_refine_ls_number_reflns 3185
_refine_ls_number_restraints 0
_refine_ls_restrained_S_all 1.059
_refine_ls_R_factor_all 0.0318
_refine_ls_R_factor_gt 0.0290
_refine_ls_shift/su_max 0.001
_refine_ls_shift/su_mean 0.000
_refine_ls_structure_factor_coef Fsqd
_refine_ls_weighting_details 'calc w=1/[\s^2^(Fo^2^)+(0.0468P)^2^+0.3452P] where P=(Fo^2^+2Fc^2^)/3'
_refine_ls_weighting_scheme calc
_refine_ls_wR_factor_gt 0.0727
_refine_ls_wR_factor_ref 0.0740
_reflns_number_gt 3019
_reflns_number_total 3185
_reflns_threshold_expression I>2\s(I)
_cod_data_source_file sq1174.cif
_cod_data_source_block III
_cod_database_code 2014564

loop_
_symmetry_equiv_pos_as_xyz
'x, y, z'
'-x+1/2, -y, z+1/2'
'-x, y+1/2, -z+1/2'
'x+1/2, -y+1/2, -z'

loop_
_atom_site_label
_atom_site_fract_x
_atom_site_fract_y
_atom_site_fract_z
_atom_site_U_iso_or_equiv
_atom_site_adp_type
_atom_site_calc_flag
_atom_site_refinement_flags
_atom_site_occupancy
_atom_site_disorder_assembly
_atom_site_disorder_group
_atom_site_type_symbol
O1 0.23144(15) 0.51181(9) 0.33192(4) 0.0189(2) Uani d . 1 . . O
O2 0.17650(15) 1.09858(8) 0.14223(4) 0.0170(2) Uani d . 1 . . O
O3 0.23853(15) 1.21113(8) 0.22681(4) 0.0173(2) Uani d . 1 . . O
O4 0.16424(16) 0.69525(9) 0.17113(4) 0.0216(2) Uani d . 1 . . O
N1 0.15614(17) 0.76820(10) 0.25401(5) 0.0144(3) Uani d . 1 . . N
N2 0.22204(18) 0.85524(11) 0.43108(5) 0.0186(3) Uani d . 1 . . N
C1 0.16244(19) 0.92874(12) 0.19113(6) 0.0152(3) Uani d . 1 . . C
H1 0.1454 0.8887 0.1593 0.014 Uiso d . 1 . . H
C2 0.1843(2) 1.04026(12) 0.18844(6) 0.0146(3) Uani d . 1 . . C
C3 0.21532(19) 1.10228(12) 0.23486(6) 0.0150(3) Uani d . 1 . . C
C4 0.21924(19) 1.05148(12) 0.28420(6) 0.0154(3) Uani d . 1 . . C
H4 0.2359 1.0953 0.3165 0.018 Uiso d . 1 . . H
C5 0.19594(19) 0.93975(12) 0.28701(5) 0.0143(3) Uani d . 1 . . C
C6 0.16979(19) 0.87991(12) 0.24107(6) 0.0142(3) Uani d . 1 . . C
C7 0.1799(2) 0.86890(11) 0.33556(5) 0.0140(3) Uani d . 1 . . C
C8 0.18818(19) 0.75230(12) 0.31176(5) 0.0136(3) Uani d . 1 . . C
H8 0.0987 0.7050 0.3260 0.018 Uiso d . 1 . . H
C9 0.1806(2) 0.68471(12) 0.21950(6) 0.0161(3) Uani d . 1 . . C
C10 0.2305(2) 0.57641(12) 0.24344(6) 0.0180(3) Uani d . 1 . . C
H10A 0.1303 0.5364 0.2500 0.020 Uiso d . 1 . . H
H10B 0.2944 0.5391 0.2162 0.022 Uiso d . 1 . . H
C11 0.3293(2) 0.57650(12) 0.29639(6) 0.0161(3) Uani d . 1 . . C
H11 0.4378 0.5419 0.2912 0.018 Uiso d . 1 . . H
C12 0.3153(2) 0.48521(13) 0.38102(6) 0.0227(3) Uani d . 1 . . C
H12A 0.4390 0.4740 0.3733 0.022 Uiso d . 1 . . H
H12B 0.2683 0.4150 0.3916 0.021 Uiso d . 1 . . H
C13 0.2884(2) 0.57142(14) 0.42283(6) 0.0222(3) Uani d . 1 . . C
H13 0.2257 0.5488 0.4533 0.028 Uiso d . 1 . . H
C14 0.3435(2) 0.67244(13) 0.41731(6) 0.0193(3) Uani d . 1 . . C
C15 0.3051(2) 0.76117(13) 0.45685(6) 0.0217(3) Uani d . 1 . . C
H15A 0.2221 0.7346 0.4841 0.034 Uiso d . 1 . . H
H15B 0.4158 0.7850 0.4740 0.029 Uiso d . 1 . . H
C16 0.0419(2) 0.83283(13) 0.41857(6) 0.0198(3) Uani d . 1 . . C
H16A -0.0316 0.8632 0.4455 0.020 Uiso d . 1 . . H
H16B 0.0268 0.7523 0.4167 0.019 Uiso d . 1 . . H
C17 0.0112(2) 0.88701(13) 0.36501(6) 0.0170(3) Uani d . 1 . . C
H17A -0.0870 0.8562 0.3465 0.023 Uiso d . 1 . . H
H17B -0.0061 0.9641 0.3704 0.014 Uiso d . 1 . . H
C18 0.35731(19) 0.69349(12) 0.31556(6) 0.0150(3) Uani d . 1 . . C
H18 0.4329 0.7259 0.2869 0.017 Uiso d . 1 . . H
C19 0.4451(2) 0.71034(13) 0.36937(6) 0.0175(3) Uani d . 1 . . C
H19 0.5561 0.6719 0.3679 0.023 Uiso d . 1 . . H
C20 0.4772(2) 0.83300(13) 0.37365(6) 0.0186(3) Uani d . 1 . . C
H20A 0.5570 0.8515 0.4022 0.023 Uiso d . 1 . . H
H20B 0.5352 0.8613 0.3410 0.023 Uiso d . 1 . . H
C21 0.3082(2) 0.88992(12) 0.38084(6) 0.0166(3) Uani d . 1 . . C
H21 0.3266 0.9673 0.3834 0.020 Uiso d . 1 . . H
C22 0.1644(2) 1.03768(13) 0.09384(6) 0.0211(3) Uani d . 1 . . C
H22A 0.1672 1.0922 0.0655 0.021 Uiso d . 1 . . H
H22B 0.2546 0.9869 0.0900 0.020 Uiso d . 1 . . H
H22C 0.0548 0.9975 0.0933 0.032 Uiso d . 1 . . H
C23 0.2677(2) 1.27568(13) 0.27301(6) 0.0217(3) Uani d . 1 . . C
H23A 0.2775 1.3510 0.2609 0.023 Uiso d . 1 . . H
H23B 0.1778 1.2737 0.2980 0.027 Uiso d . 1 . . H
H23C 0.3713 1.2525 0.2928 0.023 Uiso d . 1 . . H
O5 0.96333(16) 0.85804(10) 0.01511(4) 0.0244(3) Uani d . 1 . . O
H5 1.0606 0.8842 0.0043 0.039 Uiso d . 1 . . H
C24 0.8220(3) 0.93197(14) -0.06200(7) 0.0288(4) Uani d . 1 . . C
H24A 0.7571 0.9857 -0.0403 0.033 Uiso d . 1 . . H
H24B 0.9371 0.9661 -0.0734 0.040 Uiso d . 1 . . H
H24C 0.7606 0.9147 -0.0949 0.028 Uiso d . 1 . . H
C25 0.8648(2) 0.83044(14) -0.03123(6) 0.0214(3) Uani d . 1 . . C
H25 0.7612 0.8000 -0.0180 0.023 Uiso d . 1 . . H
C26 0.9559(2) 0.74772(14) -0.06552(7) 0.0264(4) Uani d . 1 . . C
H26A 0.9767 0.6810 -0.0441 0.036 Uiso d . 1 . . H
H26B 0.8844 0.7267 -0.0965 0.021 Uiso d . 1 . . H
H26C 1.0601 0.7831 -0.0803 0.024 Uiso d . 1 . . H
O1W 0.76915(16) 0.55833(9) 0.01781(4) 0.0248(3) Uani d . 1 . . O
H11W 0.8178 0.6009 0.0436 0.039 Uiso d . 1 . . H
H12W 0.7727 0.4908 0.0316 0.036 Uiso d . 1 . . H
O2W 0.90769(17) 0.70439(11) 0.09222(5) 0.0298(3) Uani d . 1 . . O
H21W 0.9854 0.6979 0.1158 0.039 Uiso d . 1 . . H
H22W 0.9372 0.7564 0.0690 0.035 Uiso d . 1 . . H

loop_
_atom_site_aniso_label
_atom_site_aniso_U_11
_atom_site_aniso_U_22
_atom_site_aniso_U_33
_atom_site_aniso_U_12
_atom_site_aniso_U_13
_atom_site_aniso_U_23
O1 0.0209(5) 0.0156(5) 0.0201(5) -0.0012(4) -0.0027(5) 0.0034(4)
O2 0.0230(6) 0.0152(5) 0.0127(5) -0.0021(5) 0.0003(4) 0.0015(4)
O3 0.0238(6) 0.0118(5) 0.0164(5) -0.0012(4) 0.0015(4) -0.0005(4)
O4 0.0313(6) 0.0186(5) 0.0149(5) -0.0001(5) -0.0005(5) -0.0019(4)
N1 0.0168(6) 0.0127(6) 0.0136(5) 0.0005(5) -0.0003(5) 0.0002(5)
N2 0.0239(7) 0.0169(6) 0.0151(6) 0.0014(6) -0.0006(5) 0.0018(5)
C1 0.0149(7) 0.0165(7) 0.0141(6) -0.0003(6) 0.0005(6) -0.0015(5)
C2 0.0142(7) 0.0160(7) 0.0137(6) 0.0003(6) 0.0015(6) 0.0009(5)
C3 0.0140(7) 0.0130(7) 0.0180(7) 0.0005(6) 0.0019(6) 0.0001(5)
C4 0.0162(7) 0.0151(7) 0.0150(6) 0.0015(6) 0.0008(6) -0.0020(6)
C5 0.0135(7) 0.0158(7) 0.0137(6) 0.0019(6) 0.0008(5) 0.0001(5)
C6 0.0134(7) 0.0132(7) 0.0160(6) 0.0006(6) 0.0005(6) -0.0001(5)
C7 0.0169(7) 0.0115(6) 0.0137(6) 0.0011(6) 0.0000(6) -0.0005(5)
C8 0.0141(7) 0.0134(6) 0.0133(6) 0.0005(6) -0.0012(5) -0.0005(5)
C9 0.0156(7) 0.0155(7) 0.0173(6) -0.0014(6) 0.0004(6) -0.0013(6)
C10 0.0226(8) 0.0126(7) 0.0187(7) 0.0009(6) 0.0003(6) -0.0026(6)
C11 0.0151(7) 0.0121(6) 0.0211(7) 0.0011(6) 0.0004(6) -0.0005(5)
C12 0.0283(8) 0.0162(7) 0.0236(7) 0.0021(7) -0.0056(7) 0.0053(6)
C13 0.0257(8) 0.0219(8) 0.0191(7) 0.0021(7) -0.0034(6) 0.0038(6)
C14 0.0205(7) 0.0200(7) 0.0174(7) 0.0040(7) -0.0056(6) 0.0019(6)
C15 0.0299(9) 0.0194(7) 0.0157(7) 0.0022(7) -0.0030(6) 0.0021(6)
C16 0.0231(8) 0.0191(7) 0.0171(7) 0.0014(7) 0.0021(6) 0.0017(6)
C17 0.0193(7) 0.0162(7) 0.0156(7) 0.0031(6) 0.0026(6) 0.0002(6)
C18 0.0143(7) 0.0125(7) 0.0181(7) 0.0006(6) 0.0000(6) -0.0005(5)
C19 0.0156(7) 0.0160(7) 0.0209(7) 0.0019(6) -0.0038(6) 0.0000(6)
C20 0.0180(7) 0.0172(7) 0.0206(7) -0.0005(6) -0.0047(6) -0.0012(6)
C21 0.0208(8) 0.0141(7) 0.0148(7) 0.0002(6) -0.0019(6) -0.0014(5)
C22 0.0302(9) 0.0190(7) 0.0140(6) 0.0012(7) -0.0022(7) -0.0003(6)
C23 0.0295(9) 0.0147(7) 0.0209(7) -0.0016(7) 0.0010(7) -0.0026(6)
O5 0.0283(6) 0.0279(6) 0.0169(5) -0.0009(5) -0.0012(5) -0.0011(5)
C24 0.0367(10) 0.0240(8) 0.0258(8) 0.0047(8) -0.0062(8) -0.0014(7)
C25 0.0221(8) 0.0229(8) 0.0191(7) -0.0023(7) -0.0008(6) 0.0000(6)
C26 0.0312(9) 0.0229(8) 0.0253(8) 0.0019(8) -0.0023(7) -0.0032(7)
O1W 0.0331(7) 0.0204(6) 0.0208(5) -0.0005(5) -0.0020(5) 0.0037(5)
O2W 0.0302(7) 0.0336(7) 0.0255(6) -0.0047(6) -0.0055(5) 0.0053(5)

loop_
_atom_type_symbol
_atom_type_description
_atom_type_scat_dispersion_real
_atom_type_scat_dispersion_imag
_atom_type_scat_source
C C 0.0033 0.0000 'International Tables Vol C Tables 4.2.6.8 and 6.1.1.4'
H H 0.0000 0.0000 'International Tables Vol C Tables 4.2.6.8 and 6.1.1.4'
N N 0.0061 0.0000 'International Tables Vol C Tables 4.2.6.8 and 6.1.1.4'
O O 0.0106 0.0000 'International Tables Vol C Tables 4.2.6.8 and 6.1.1.4'

loop_
_geom_angle_atom_site_label_1
_geom_angle_atom_site_label_2
_geom_angle_atom_site_label_3
_geom_angle
C11 O1 C12 114.42(12)
C2 O2 C22 116.71(11)
C3 O3 C23 116.58(11)
C9 N1 C6 125.24(12)
C9 N1 C8 119.94(12)
C6 N1 C8 109.80(11)
C15 N2 C16 111.94(13)
C15 N2 C21 112.89(13)
C16 N2 C21 108.19(12)
C2 C1 C6 117.81(14)
C2 C1 H1 119.4
C6 C1 H1 122.8
O2 C2 C1 123.81(13)
O2 C2 C3 115.12(12)
C1 C2 C3 121.06(14)
O3 C3 C4 124.77(13)
O3 C3 C2 115.46(13)
C4 C3 C2 119.76(13)
C3 C4 C5 119.22(14)
C3 C4 H4 119.5
C5 C4 H4 121.3
C6 C5 C4 120.26(14)
C6 C5 C7 110.78(12)
C4 C5 C7 128.76(13)
C5 C6 C1 121.85(13)
C5 C6 N1 109.66(12)
C1 C6 N1 128.48(13)
C5 C7 C17 112.20(12)
C5 C7 C21 116.35(12)
C17 C7 C21 101.04(11)
C5 C7 C8 102.69(11)
C17 C7 C8 110.71(12)
C21 C7 C8 114.16(12)
N1 C8 C18 105.87(12)
N1 C8 C7 104.27(11)
C18 C8 C7 116.78(12)
N1 C8 H8 108.0
C18 C8 H8 109.2
C7 C8 H8 112.1
O4 C9 N1 122.42(14)
O4 C9 C10 120.85(13)
N1 C9 C10 116.72(12)
C9 C10 C11 118.28(12)
C9 C10 H10A 107.9
C11 C10 H10A 105.9
C9 C10 H10B 105.8
C11 C10 H10B 110.2
H10A C10 H10B 108.3
O1 C11 C18 113.98(12)
O1 C11 C10 105.31(12)
C18 C11 C10 110.15(12)
O1 C11 H11 108.7
C18 C11 H11 109.1
C10 C11 H11 109.5
O1 C12 C13 111.82(13)
O1 C12 H12A 108.3
C13 C12 H12A 111.6
O1 C12 H12B 104.9
C13 C12 H12B 112.3
H12A C12 H12B 107.5
C14 C13 C12 122.75(15)
C14 C13 H13 121.9
C12 C13 H13 115.3
C13 C14 C15 123.02(15)
C13 C14 C19 122.99(14)
C15 C14 C19 113.95(13)
N2 C15 C14 111.59(12)
N2 C15 H15A 105.2
C14 C15 H15A 110.2
N2 C15 H15B 110.0
C14 C15 H15B 108.3
H15A C15 H15B 111.6
N2 C16 C17 105.01(13)
N2 C16 H16A 111.0
C17 C16 H16A 110.7
N2 C16 H16B 108.0
C17 C16 H16B 112.0
H16A C16 H16B 110.1
C16 C17 C7 102.86(12)
C16 C17 H17A 112.1
C7 C17 H17A 113.8
C16 C17 H17B 109.3
C7 C17 H17B 109.3
H17A C17 H17B 109.3
C8 C18 C19 112.87(12)
C8 C18 C11 107.39(12)
C19 C18 C11 117.96(12)
C8 C18 H18 106.6
C19 C18 H18 107.7
C11 C18 H18 103.3
C14 C19 C18 114.61(12)
C14 C19 C20 109.49(13)
C18 C19 C20 105.65(12)
C14 C19 H19 110.4
C18 C19 H19 107.6
C20 C19 H19 108.8
C21 C20 C19 108.41(13)
C21 C20 H20A 111.8
C19 C20 H20A 112.7
C21 C20 H20B 109.9
C19 C20 H20B 111.2
H20A C20 H20B 102.8
N2 C21 C20 111.69(12)
N2 C21 C7 105.84(12)
C20 C21 C7 114.41(12)
N2 C21 H21 107.1
C20 C21 H21 109.2
C7 C21 H21 108.2
O2 C22 H22A 104.9
O2 C22 H22B 112.3
H22A C22 H22B 111.0
O2 C22 H22C 109.2
H22A C22 H22C 110.5
H22B C22 H22C 108.9
O3 C23 H23A 106.7
O3 C23 H23B 113.7
H23A C23 H23B 106.8
O3 C23 H23C 112.3
H23A C23 H23C 111.1
H23B C23 H23C 106.1
C25 O5 H5 108.2
C25 C24 H24A 112.6
C25 C24 H24B 106.1
H24A C24 H24B 109.4
C25 C24 H24C 111.3
H24A C24 H24C 110.4
H24B C24 H24C 106.7
O5 C25 C24 109.90(14)
O5 C25 C26 111.08(14)
C24 C25 C26 111.85(14)
O5 C25 H25 105.9
C24 C25 H25 108.0
C26 C25 H25 109.9
C25 C26 H26A 109.0
C25 C26 H26B 110.4
H26A C26 H26B 107.5
C25 C26 H26C 108.1
H26A C26 H26C 115.0
H26B C26 H26C 106.9
H11W O1W H12W 104.0
H21W O2W H22W 109.1

loop_
_geom_bond_atom_site_label_1
_geom_bond_atom_site_label_2
_geom_bond_site_symmetry_2
_geom_bond_distance
_geom_bond_publ_flag
O1 C11 . 1.4274(18) ?
O1 C12 . 1.4411(19) ?
O2 C2 . 1.3687(17) ?
O2 C22 . 1.4337(18) ?
O3 C3 . 1.3697(18) ?
O3 C23 . 1.4279(18) ?
O4 C9 . 1.2311(18) ?
N1 C9 . 1.3605(19) ?
N1 C6 . 1.4192(19) ?
N1 C8 . 1.4884(17) ?
N2 C15 . 1.483(2) ?
N2 C16 . 1.488(2) ?
N2 C21 . 1.4995(19) ?
C1 C2 . 1.387(2) ?
C1 C6 . 1.3947(19) ?
C1 H1 . 0.9514 ?
C2 C3 . 1.418(2) ?
C3 C4 . 1.391(2) ?
C4 C5 . 1.392(2) ?
C4 H4 . 0.9842 ?
C5 C6 . 1.387(2) ?
C5 C7 . 1.5071(19) ?
C7 C17 . 1.546(2) ?
C7 C21 . 1.549(2) ?
C7 C8 . 1.5587(19) ?
C8 C18 . 1.528(2) ?
C8 H8 . 0.9854 ?
C9 C10 . 1.517(2) ?
C10 C11 . 1.546(2) ?
C10 H10A . 0.9497 ?
C10 H10B . 0.9688 ?
C11 C18 . 1.537(2) ?
C11 H11 . 0.9687 ?
C12 C13 . 1.511(2) ?
C12 H12A . 1.0091 ?
C12 H12B . 0.9794 ?
C13 C14 . 1.327(2) ?
C13 H13 . 0.9549 ?
C14 C15 . 1.509(2) ?
C14 C19 . 1.524(2) ?
C15 H15A . 1.0060 ?
C15 H15B . 1.0207 ?
C16 C17 . 1.524(2) ?
C16 H16A . 0.9693 ?
C16 H16B . 1.0013 ?
C17 H17A . 0.9839 ?
C17 H17B . 0.9698 ?
C18 C19 . 1.537(2) ?
C18 H18 . 1.0189 ?
C19 C20 . 1.537(2) ?
C19 H19 . 1.0004 ?
C20 C21 . 1.523(2) ?
C20 H20A . 0.9845 ?
C20 H20B . 1.0040 ?
C21 H21 . 0.9676 ?
C22 H22A . 0.9810 ?
C22 H22B . 0.9554 ?
C22 H22C . 1.0005 ?
C23 H23A . 0.9804 ?
C23 H23B . 0.9505 ?
C23 H23C . 1.0027 ?
O5 C25 . 1.4441(19) ?
O5 H5 . 0.8790 ?
C24 C25 . 1.511(2) ?
C24 H24A . 1.0016 ?
C24 H24B . 1.0452 ?
C24 H24C . 0.9832 ?
C25 C26 . 1.519(2) ?
C25 H25 . 0.9627 ?
C26 H26A . 0.9969 ?
C26 H26B . 0.9987 ?
C26 H26C . 1.0051 ?
O1W H11W . 0.9207 ?
O1W H12W . 0.9024 ?
O2W H21W . 0.8583 ?
O2W H22W . 0.8977 ?

loop_
_geom_hbond_atom_site_label_D
_geom_hbond_atom_site_label_H
_geom_hbond_atom_site_label_A
_geom_hbond_site_symmetry_A
_geom_hbond_distance_DH
_geom_hbond_distance_HA
_geom_hbond_distance_DA
_geom_hbond_angle_DHA
O5 H5 O1W 4_565 0.88 1.88 2.7622(18) 179.1
O1W H11W O2W . 0.92 1.90 2.8206(18) 172.7
O1W H12W N2 3_645 0.90 1.92 2.8158(17) 173.3
O2W H21W O4 1_655 0.86 1.99 2.8449(17) 175.6
O2W H22W O5 . 0.90 1.86 2.7474(17) 170.0

loop_
_geom_torsion_atom_site_label_1
_geom_torsion_atom_site_label_2
_geom_torsion_atom_site_label_3
_geom_torsion_atom_site_label_4
_geom_torsion
C22 O2 C2 C1 -7.4(2)
C22 O2 C2 C3 173.19(14)
C6 C1 C2 O2 -178.54(14)
C6 C1 C2 C3 0.8(2)
C23 O3 C3 C4 -0.4(2)
C23 O3 C3 C2 179.19(13)
O2 C2 C3 O3 -2.0(2)
C1 C2 C3 O3 178.56(14)
O2 C2 C3 C4 177.54(14)
C1 C2 C3 C4 -1.9(2)
O3 C3 C4 C5 -179.16(14)
C2 C3 C4 C5 1.3(2)
C3 C4 C5 C6 0.2(2)
C3 C4 C5 C7 -174.14(15)
C4 C5 C6 C1 -1.3(2)
C7 C5 C6 C1 174.00(14)
C4 C5 C6 N1 177.74(14)
C7 C5 C6 N1 -6.94(18)
C2 C1 C6 C5 0.8(2)
C2 C1 C6 N1 -178.09(15)
C9 N1 C6 C5 -159.18(14)
C8 N1 C6 C5 -4.51(17)
C9 N1 C6 C1 19.8(3)
C8 N1 C6 C1 174.47(15)
C6 C5 C7 C17 -104.25(15)
C4 C5 C7 C17 70.6(2)
C6 C5 C7 C21 140.09(14)
C4 C5 C7 C21 -45.1(2)
C6 C5 C7 C8 14.66(16)
C4 C5 C7 C8 -170.53(16)
C9 N1 C8 C18 45.82(17)
C6 N1 C8 C18 -110.39(13)
C9 N1 C8 C7 169.57(13)
C6 N1 C8 C7 13.36(16)
C5 C7 C8 N1 -16.27(14)
C17 C7 C8 N1 103.68(13)
C21 C7 C8 N1 -143.12(12)
C5 C7 C8 C18 100.11(14)
C17 C7 C8 C18 -139.94(13)
C21 C7 C8 C18 -26.73(17)
C6 N1 C9 O4 -23.9(3)
C8 N1 C9 O4 -176.19(14)
C6 N1 C9 C10 155.84(15)
C8 N1 C9 C10 3.5(2)
O4 C9 C10 C11 151.24(15)
N1 C9 C10 C11 -28.5(2)
C12 O1 C11 C18 -69.58(16)
C12 O1 C11 C10 169.58(12)
C9 C10 C11 O1 123.88(14)
C9 C10 C11 C18 0.56(19)
C11 O1 C12 C13 87.71(17)
O1 C12 C13 C14 -63.2(2)
C12 C13 C14 C15 174.98(15)
C12 C13 C14 C19 -2.5(3)
C16 N2 C15 C14 75.35(17)
C21 N2 C15 C14 -47.02(18)
C13 C14 C15 N2 -123.71(17)
C19 C14 C15 N2 53.94(19)
C15 N2 C16 C17 -141.76(13)
C21 N2 C16 C17 -16.74(16)
N2 C16 C17 C7 36.18(15)
C5 C7 C17 C16 -165.39(12)
C21 C7 C17 C16 -40.77(13)
C8 C7 C17 C16 80.54(14)
N1 C8 C18 C19 156.66(12)
C7 C8 C18 C19 41.16(17)
N1 C8 C18 C11 -71.63(14)
C7 C8 C18 C11 172.87(12)
O1 C11 C18 C8 -70.27(15)
C10 C11 C18 C8 47.83(15)
O1 C11 C18 C19 58.58(18)
C10 C11 C18 C19 176.68(13)
C13 C14 C19 C18 57.4(2)
C15 C14 C19 C18 -120.24(15)
C13 C14 C19 C20 175.90(16)
C15 C14 C19 C20 -1.76(18)
C8 C18 C19 C14 59.02(17)
C11 C18 C19 C14 -67.22(18)
C8 C18 C19 C20 -61.60(16)
C11 C18 C19 C20 172.16(13)
C14 C19 C20 C21 -54.20(16)
C18 C19 C20 C21 69.71(15)
C15 N2 C21 C20 -9.99(17)
C16 N2 C21 C20 -134.44(13)
C15 N2 C21 C7 115.12(13)
C16 N2 C21 C7 -9.33(16)
C19 C20 C21 N2 62.02(16)
C19 C20 C21 C7 -58.20(17)
C5 C7 C21 N2 152.68(12)
C17 C7 C21 N2 30.92(14)
C8 C7 C21 N2 -87.93(14)
C5 C7 C21 C20 -83.90(16)
C17 C7 C21 C20 154.34(13)
C8 C7 C21 C20 35.49(17)

loop_
_cod_related_entry_id
_cod_related_entry_database
_cod_related_entry_code
1 ChemSpider 21181207
